data_4126016
loop_
_publ_author_name
'Wang, Shuai'
'McCrea-Hendrick, Madison L'
'Weinstein, Cory M.'
'Caputo, Christine A.'
'Hoppe, Elke'
'Fettinger, James C.'
'Olmstead, Marilyn M.'
'Power, Philip P.'

_publ_section_title
;
 Tin(II) Hydrides as Intermediates in Rearrangements of Tin(II) Alkyl
 Derivatives.
;
_journal_name_full 'Journal of the American Chemical Society'
_journal_paper_doi 10.1021/jacs.7b02271
_journal_year 2017
_chemical_formula_moiety 'C43 H60 Sn'
_chemical_formula_sum 'C43 H60 Sn'
_chemical_formula_weight 695.60
_space_group_crystal_system monoclinic
_space_group_IT_number 15
_space_group_name_Hall '-C 2yc'
_space_group_name_H-M_alt 'C 1 2/c 1'
_symmetry_space_group_name_Hall '-C 2yc'
_symmetry_space_group_name_H-M 'C 1 2/c 1'
_atom_sites_solution_hydrogens mixed
_atom_sites_solution_primary dual
_atom_sites_solution_secondary difmap
_audit_creation_method SHELXL-2016/6
_cell_angle_alpha 90
_cell_angle_beta 110.392(3)
_cell_angle_gamma 90
_cell_formula_units_Z 8
_cell_length_a 33.486(2)
_cell_length_b 9.6854(8)
_cell_length_c 24.5785(16)
_cell_measurement_reflns_used 9868
_cell_measurement_temperature 90(2)
_cell_measurement_theta_max 72.4
_cell_measurement_theta_min 3.9
_cell_volume 7471.9(9)
_computing_cell_refinement 'SAINT (Bruker, 2015)'
_computing_data_collection 'Apex2 (Bruker, 2015)'
_computing_data_reduction 'SAINT (Bruker, 2015)'
_computing_publication_material 'SHELXL-2016/6 (Sheldrick, 2016)'
_computing_structure_refinement 'SHELXL-2016/6 (Sheldrick, 2016)'
_computing_structure_solution 'SHELXT (Sheldrick, 2015)'
_diffrn_ambient_temperature 90(2)
_diffrn_detector_area_resol_mean 8.3
_diffrn_measured_fraction_theta_full 0.973
_diffrn_measured_fraction_theta_max 0.973
_diffrn_measurement_device_type 'Bruker D8 DUO'
_diffrn_measurement_method '\w and \f'
_diffrn_radiation_type CuK\a
_diffrn_radiation_wavelength 1.54178
_diffrn_reflns_av_R_equivalents 0.0443
_diffrn_reflns_av_unetI/netI 0.0293
_diffrn_reflns_Laue_measured_fraction_full 0.973
_diffrn_reflns_Laue_measured_fraction_max 0.973
_diffrn_reflns_limit_h_max 40
_diffrn_reflns_limit_h_min -40
_diffrn_reflns_limit_k_max 11
_diffrn_reflns_limit_k_min -11
_diffrn_reflns_limit_l_max 29
_diffrn_reflns_limit_l_min -29
_diffrn_reflns_number 38598
_diffrn_reflns_point_group_measured_fraction_full 0.973
_diffrn_reflns_point_group_measured_fraction_max 0.973
_diffrn_reflns_theta_full 67.679
_diffrn_reflns_theta_max 67.728
_diffrn_reflns_theta_min 2.816
_diffrn_source microsource
_exptl_absorpt_coefficient_mu 5.622
_exptl_absorpt_correction_T_max 0.491
_exptl_absorpt_correction_T_min 0.344
_exptl_absorpt_correction_type multi-scan
_exptl_absorpt_process_details 'SADABS (Sheldrick, 2014)'
_exptl_crystal_colour purple
_exptl_crystal_density_diffrn 1.237
_exptl_crystal_description paralellepiped
_exptl_crystal_F_000 2944
_exptl_crystal_size_max 0.165
_exptl_crystal_size_mid 0.143
_exptl_crystal_size_min 0.110
_refine_diff_density_max 3.595
_refine_diff_density_min -0.826
_refine_diff_density_rms 0.109
_refine_ls_extinction_method none
_refine_ls_goodness_of_fit_ref 1.069
_refine_ls_hydrogen_treatment constr
_refine_ls_matrix_type full
_refine_ls_number_parameters 416
_refine_ls_number_reflns 6589
_refine_ls_number_restraints 18
_refine_ls_restrained_S_all 1.075
_refine_ls_R_factor_all 0.0639
_refine_ls_R_factor_gt 0.0585
_refine_ls_shift/su_max 0.000
_refine_ls_shift/su_mean 0.000
_refine_ls_structure_factor_coef Fsqd
_refine_ls_weighting_details 'w=1/[\s^2^(Fo^2^)+(0.0871P)^2^+47.5977P] where P=(Fo^2^+2Fc^2^)/3'
_refine_ls_weighting_scheme calc
_refine_ls_wR_factor_gt 0.1538
_refine_ls_wR_factor_ref 0.1633
_reflns_Friedel_coverage 0.000
_reflns_number_gt 6017
_reflns_number_total 6589
_reflns_threshold_expression 'I > 2\s(I)'
_cod_data_source_file ja7b02271_si_002.cif
_cod_data_source_block mmh88
_cod_database_code 4126016
_shelx_shelxl_version_number 2016/6
_shelx_space_group_comment
;
The symmetry employed for this shelxl refinement is uniquely defined
by the following loop, which should always be used as a source of
symmetry information in preference to the above space-group names.
They are only intended as comments.
;
_shelx_estimated_absorpt_t_min 0.457
_shelx_estimated_absorpt_t_max 0.577

loop_
_space_group_symop_operation_xyz
'x, y, z'
'-x, y, -z+1/2'
'x+1/2, y+1/2, z'
'-x+1/2, y+1/2, -z+1/2'
'-x, -y, -z'
'x, -y, z-1/2'
'-x+1/2, -y+1/2, -z'
'x+1/2, -y+1/2, z-1/2'

loop_
_atom_site_label
_atom_site_type_symbol
_atom_site_fract_x
_atom_site_fract_y
_atom_site_fract_z
_atom_site_U_iso_or_equiv
_atom_site_adp_type
_atom_site_occupancy
_atom_site_site_symmetry_order
_atom_site_calc_flag
_atom_site_refinement_flags_posn
_atom_site_refinement_flags_adp
_atom_site_refinement_flags_occupancy
_atom_site_disorder_assembly
_atom_site_disorder_group
Sn1 Sn 0.35262(4) 0.1769(2) 0.53409(6) 0.0256(3) Uani 0.632(9) 1 d . . P A 1
Sn1B Sn 0.34609(13) 0.2252(7) 0.52563(16) 0.0407(8) Uani 0.368(9) 1 d . . P A 2
C1 C 0.40100(12) 0.3438(4) 0.57245(16) 0.0183(7) Uani 1 1 d . . . . .
C2 C 0.40534(12) 0.4750(4) 0.55032(17) 0.0206(8) Uani 1 1 d . . . . .
C3 C 0.43601(14) 0.5659(4) 0.58396(18) 0.0242(8) Uani 1 1 d . . . . .
H3 H 0.438900 0.654477 0.569160 0.029 Uiso 1 1 calc R U . . .
C4 C 0.46241(13) 0.5280(4) 0.63896(18) 0.0247(8) Uani 1 1 d . . . . .
H4 H 0.483692 0.590368 0.661387 0.030 Uiso 1 1 calc R U . . .
C5 C 0.45822(13) 0.4006(4) 0.66176(17) 0.0216(8) Uani 1 1 d . . . . .
H5 H 0.476227 0.375988 0.699829 0.026 Uiso 1 1 calc R U . . .
C6 C 0.42747(12) 0.3087(4) 0.62856(17) 0.0191(8) Uani 1 1 d . . . . .
C7 C 0.37576(13) 0.5111(4) 0.49077(17) 0.0203(8) Uani 1 1 d . . . . .
C8 C 0.39057(13) 0.5186(4) 0.44372(17) 0.0214(8) Uani 1 1 d . . . . .
C9 C 0.36116(14) 0.5415(4) 0.38848(18) 0.0272(9) Uani 1 1 d . . . . .
H9 H 0.371087 0.546574 0.356731 0.033 Uiso 1 1 calc R U . . .
C10 C 0.31782(14) 0.5574(4) 0.37775(19) 0.0278(9) Uani 1 1 d . . . . .
C11 C 0.30410(14) 0.5543(5) 0.4246(2) 0.0339(10) Uani 1 1 d . . . . .
H11 H 0.274669 0.567058 0.418082 0.041 Uiso 1 1 calc R U . . .
C12 C 0.33211(14) 0.5330(5) 0.4811(2) 0.0302(9) Uani 1 1 d . . . . .
C13 C 0.43745(13) 0.5034(4) 0.45158(18) 0.0235(8) Uani 1 1 d . . . . .
H13 H 0.453500 0.486857 0.493735 0.028 Uiso 1 1 calc R U . . .
C14 C 0.44529(17) 0.3817(5) 0.4182(3) 0.0468(13) Uani 1 1 d . . . . .
H14A H 0.434255 0.297473 0.429982 0.070 Uiso 1 1 calc R U . . .
H14B H 0.475953 0.371684 0.426352 0.070 Uiso 1 1 calc R U . . .
H14C H 0.430732 0.396877 0.376494 0.070 Uiso 1 1 calc R U . . .
C15 C 0.45493(15) 0.6349(5) 0.4341(2) 0.0406(11) Uani 1 1 d . . . . .
H15A H 0.441180 0.649811 0.392237 0.061 Uiso 1 1 calc R U . . .
H15B H 0.485756 0.625663 0.443538 0.061 Uiso 1 1 calc R U . . .
H15C H 0.449083 0.713615 0.455195 0.061 Uiso 1 1 calc R U . . .
C16 C 0.28752(15) 0.5752(5) 0.3154(2) 0.0362(11) Uani 1 1 d . . . . .
H16 H 0.300966 0.641539 0.295759 0.043 Uiso 1 1 calc R U . . .
C17 C 0.28228(17) 0.4381(6) 0.2836(2) 0.0440(12) Uani 1 1 d . . . . .
H17A H 0.310381 0.401920 0.287022 0.066 Uiso 1 1 calc R U . . .
H17B H 0.265236 0.451723 0.242555 0.066 Uiso 1 1 calc R U . . .
H17C H 0.267850 0.372259 0.300785 0.066 Uiso 1 1 calc R U . . .
C18 C 0.24417(16) 0.6320(5) 0.3100(2) 0.0424(12) Uani 1 1 d . . . . .
H18A H 0.229724 0.566962 0.327526 0.064 Uiso 1 1 calc R U . . .
H18B H 0.227084 0.644736 0.268925 0.064 Uiso 1 1 calc R U . . .
H18C H 0.247650 0.720921 0.330151 0.064 Uiso 1 1 calc R U . . .
C19 C 0.31630(18) 0.5539(7) 0.5313(3) 0.0542(16) Uani 1 1 d . . . . .
H19 H 0.336774 0.506643 0.566045 0.065 Uiso 1 1 calc R U . . .
C20 C 0.2717(2) 0.4895(10) 0.5197(3) 0.084(3) Uani 1 1 d . U . . .
H20A H 0.250492 0.539134 0.487782 0.126 Uiso 1 1 calc R U . . .
H20B H 0.264225 0.496666 0.554732 0.126 Uiso 1 1 calc R U . . .
H20C H 0.272118 0.392139 0.509070 0.126 Uiso 1 1 calc R U . . .
C21 C 0.3175(3) 0.7091(9) 0.5449(3) 0.089(3) Uani 1 1 d . U . . .
H21A H 0.307337 0.724214 0.577337 0.133 Uiso 1 1 calc R U . . .
H21B H 0.346774 0.743033 0.555461 0.133 Uiso 1 1 calc R U . . .
H21C H 0.299089 0.758850 0.510634 0.133 Uiso 1 1 calc R U . . .
C22 C 0.42096(12) 0.1676(4) 0.65041(16) 0.0194(8) Uani 1 1 d . . . . .
C23 C 0.38991(13) 0.1480(4) 0.67619(17) 0.0234(8) Uani 1 1 d . . . . .
C24 C 0.38289(14) 0.0147(4) 0.69284(18) 0.0263(9) Uani 1 1 d . . . . .
H24 H 0.362003 0.001662 0.710425 0.032 Uiso 1 1 calc R U . . .
C25 C 0.40527(14) -0.0992(4) 0.68463(18) 0.0272(9) Uani 1 1 d . . . . .
C26 C 0.43565(14) -0.0765(4) 0.65872(18) 0.0261(9) Uani 1 1 d . . . . .
H26 H 0.451165 -0.153197 0.652362 0.031 Uiso 1 1 calc R U . . .
C27 C 0.44412(12) 0.0537(4) 0.64184(17) 0.0222(8) Uani 1 1 d . . . . .
C28 C 0.36530(14) 0.2709(4) 0.68769(19) 0.0287(9) Uani 1 1 d . . . . .
H28 H 0.366708 0.347570 0.661168 0.034 Uiso 1 1 calc R U . . .
C29 C 0.31824(16) 0.2385(6) 0.6758(2) 0.0378(11) Uani 1 1 d . . . . .
H29A H 0.315873 0.172248 0.704668 0.057 Uiso 1 1 calc R U . . .
H29B H 0.305550 0.198915 0.636876 0.057 Uiso 1 1 calc R U . . .
H29C H 0.303180 0.323730 0.678309 0.057 Uiso 1 1 calc R U . . .
C30 C 0.38673(16) 0.3211(5) 0.7503(2) 0.0334(10) Uani 1 1 d . . . . .
H30A H 0.385971 0.247402 0.777221 0.050 Uiso 1 1 calc R U . . .
H30B H 0.371516 0.402166 0.756966 0.050 Uiso 1 1 calc R U . . .
H30C H 0.416396 0.345976 0.756721 0.050 Uiso 1 1 calc R U . . .
C31 C 0.39922(16) -0.2456(5) 0.7028(2) 0.0330(10) Uani 1 1 d . . . . .
H31 H 0.400304 -0.308258 0.671009 0.040 Uiso 1 1 calc R U . . .
C32 C 0.35724(18) -0.2700(5) 0.7103(3) 0.0459(13) Uani 1 1 d . . . . .
H32A H 0.356042 -0.216907 0.743621 0.069 Uiso 1 1 calc R U . . .
H32B H 0.354109 -0.368519 0.716935 0.069 Uiso 1 1 calc R U . . .
H32C H 0.334115 -0.240478 0.675168 0.069 Uiso 1 1 calc R U . . .
C33 C 0.43651(18) -0.2858(5) 0.7575(2) 0.0384(11) Uani 1 1 d . . . . .
H33A H 0.463423 -0.271042 0.750909 0.058 Uiso 1 1 calc R U . . .
H33B H 0.433984 -0.383315 0.766407 0.058 Uiso 1 1 calc R U . . .
H33C H 0.435977 -0.228677 0.790152 0.058 Uiso 1 1 calc R U . . .
C34 C 0.47960(13) 0.0726(4) 0.61717(19) 0.0256(9) Uani 1 1 d . . . . .
H34 H 0.473482 0.158718 0.593197 0.031 Uiso 1 1 calc R U . . .
C35 C 0.48417(17) -0.0466(5) 0.5786(2) 0.0382(11) Uani 1 1 d . . . . .
H35A H 0.493146 -0.130274 0.602130 0.057 Uiso 1 1 calc R U . . .
H35B H 0.505561 -0.022464 0.561298 0.057 Uiso 1 1 calc R U . . .
H35C H 0.456726 -0.063233 0.547714 0.057 Uiso 1 1 calc R U . . .
C36 C 0.52182(14) 0.0937(5) 0.6676(2) 0.0343(10) Uani 1 1 d . . . . .
H36A H 0.519624 0.175117 0.690108 0.051 Uiso 1 1 calc R U . . .
H36B H 0.544876 0.107362 0.652228 0.051 Uiso 1 1 calc R U . . .
H36C H 0.527927 0.012122 0.692787 0.051 Uiso 1 1 calc R U . . .
C37 C 0.37495(17) 0.1029(6) 0.4668(2) 0.026(2) Uani 0.632(9) 1 d G . P A 1
H37 H 0.404328 0.126139 0.475335 0.031 Uiso 0.632(9) 1 d G U P A 1
C38 C 0.3462(2) 0.1820(4) 0.4129(3) 0.056(3) Uani 0.632(9) 1 d G . P A 1
H38A H 0.363048 0.232970 0.395326 0.067 Uiso 0.632(9) 1 d G U P A 1
H38B H 0.327995 0.245231 0.423336 0.067 Uiso 0.632(9) 1 d G U P A 1
C39 C 0.31981(16) 0.0709(5) 0.3713(2) 0.060(3) Uani 0.632(9) 1 d G U P A 1
H39 H 0.292697 0.100865 0.344912 0.072 Uiso 0.632(9) 1 d G U P A 1
C40 C 0.31829(14) -0.0444(5) 0.4127(2) 0.0337(19) Uani 0.632(9) 1 d G . P A 1
H40A H 0.302802 -0.018705 0.437465 0.040 Uiso 0.632(9) 1 d G U P A 1
H40B H 0.307311 -0.129302 0.393047 0.040 Uiso 0.632(9) 1 d G U P A 1
C41 C 0.36581(15) -0.0491(5) 0.44456(18) 0.041(2) Uani 0.632(9) 1 d G . P A 1
H41 H 0.374823 -0.117699 0.474558 0.049 Uiso 0.632(9) 1 d G U P A 1
C42 C 0.3501(2) 0.0024(7) 0.34229(18) 0.061(3) Uani 0.632(9) 1 d G . P A 1
H42A H 0.335000 -0.061615 0.312414 0.073 Uiso 0.632(9) 1 d G U P A 1
H42B H 0.363586 0.070814 0.326259 0.073 Uiso 0.632(9) 1 d G U P A 1
C43 C 0.38268(18) -0.0721(6) 0.3941(3) 0.052(3) Uani 0.632(9) 1 d G . P A 1
H43A H 0.383907 -0.168831 0.386146 0.062 Uiso 0.632(9) 1 d G U P A 1
H43B H 0.410518 -0.032934 0.403033 0.062 Uiso 0.632(9) 1 d G U P A 1
C37B C 0.3717(5) 0.0989(17) 0.4698(5) 0.107(15) Uiso 0.368(9) 1 d G . P A 2
H37B H 0.401897 0.108217 0.479381 0.128 Uiso 0.368(9) 1 d G U P A 2
C38B C 0.3599(5) -0.0558(16) 0.4632(5) 0.062(6) Uiso 0.368(9) 1 d G . P A 2
H38C H 0.347789 -0.083415 0.491615 0.075 Uiso 0.368(9) 1 d G U P A 2
H38D H 0.384563 -0.111387 0.467927 0.075 Uiso 0.368(9) 1 d G U P A 2
C39B C 0.3272(4) -0.0713(11) 0.4017(5) 0.070(7) Uiso 0.368(9) 1 d G . P A 2
H39B H 0.307691 -0.146847 0.396309 0.084 Uiso 0.368(9) 1 d G U P A 2
C40B C 0.3070(3) 0.0718(14) 0.3902(6) 0.060(5) Uiso 0.368(9) 1 d G . P A 2
H40C H 0.291395 0.093427 0.415147 0.072 Uiso 0.368(9) 1 d G U P A 2
H40D H 0.289410 0.084853 0.350356 0.072 Uiso 0.368(9) 1 d G U P A 2
C41B C 0.3487(4) 0.1494(9) 0.4062(6) 0.046(5) Uiso 0.368(9) 1 d G . P A 2
H41B H 0.345641 0.247876 0.402208 0.056 Uiso 0.368(9) 1 d G U P A 2
C42B C 0.3532(4) -0.0684(11) 0.3591(5) 0.052(4) Uiso 0.368(9) 1 d G . P A 2
H42C H 0.335216 -0.087706 0.319975 0.062 Uiso 0.368(9) 1 d G U P A 2
H42D H 0.376258 -0.133302 0.370751 0.062 Uiso 0.368(9) 1 d G U P A 2
C43B C 0.3695(4) 0.0813(12) 0.3657(5) 0.053(4) Uiso 0.368(9) 1 d G . P A 2
H43C H 0.399957 0.084016 0.382784 0.064 Uiso 0.368(9) 1 d G U P A 2
H43D H 0.360884 0.127146 0.328814 0.064 Uiso 0.368(9) 1 d G U P A 2

loop_
_atom_site_aniso_label
_atom_site_aniso_U_11
_atom_site_aniso_U_22
_atom_site_aniso_U_33
_atom_site_aniso_U_23
_atom_site_aniso_U_13
_atom_site_aniso_U_12
Sn1 0.0221(4) 0.0312(6) 0.0231(4) -0.0075(4) 0.0072(3) -0.0084(4)
Sn1B 0.0324(10) 0.057(2) 0.0356(9) -0.0185(11) 0.0152(8) -0.0242(12)
C1 0.0182(18) 0.0181(17) 0.0185(18) -0.0002(14) 0.0062(15) 0.0019(14)
C2 0.0207(19) 0.0248(19) 0.0194(19) 0.0031(15) 0.0111(16) 0.0068(15)
C3 0.035(2) 0.0154(17) 0.028(2) 0.0004(15) 0.0188(18) 0.0018(16)
C4 0.026(2) 0.0240(19) 0.027(2) -0.0062(16) 0.0124(17) -0.0056(16)
C5 0.0230(19) 0.0253(19) 0.0162(18) -0.0019(15) 0.0064(15) 0.0031(16)
C6 0.0214(19) 0.0192(18) 0.0187(18) 0.0001(14) 0.0092(15) 0.0026(14)
C7 0.024(2) 0.0182(18) 0.0201(19) 0.0060(14) 0.0095(16) 0.0036(15)
C8 0.023(2) 0.0205(18) 0.0206(19) 0.0046(15) 0.0079(16) 0.0011(15)
C9 0.029(2) 0.028(2) 0.023(2) 0.0068(16) 0.0066(17) 0.0028(17)
C10 0.029(2) 0.023(2) 0.029(2) 0.0053(16) 0.0065(18) 0.0001(17)
C11 0.020(2) 0.033(2) 0.045(3) 0.014(2) 0.0080(19) 0.0046(18)
C12 0.022(2) 0.032(2) 0.037(2) 0.0138(19) 0.0118(18) 0.0109(18)
C13 0.023(2) 0.028(2) 0.022(2) 0.0052(15) 0.0103(16) 0.0027(16)
C14 0.034(3) 0.041(3) 0.074(4) -0.019(3) 0.031(3) -0.004(2)
C15 0.026(2) 0.040(3) 0.053(3) 0.009(2) 0.010(2) -0.005(2)
C16 0.032(2) 0.036(2) 0.034(3) 0.0078(19) 0.003(2) 0.0009(19)
C17 0.038(3) 0.050(3) 0.036(3) -0.002(2) 0.002(2) 0.007(2)
C18 0.033(3) 0.038(3) 0.041(3) 0.005(2) -0.005(2) 0.006(2)
C19 0.042(3) 0.086(4) 0.046(3) 0.032(3) 0.030(3) 0.033(3)
C20 0.043(3) 0.150(7) 0.076(5) 0.055(5) 0.044(3) 0.035(4)
C21 0.121(7) 0.100(6) 0.056(4) 0.010(4) 0.044(4) 0.071(5)
C22 0.0218(19) 0.0202(18) 0.0126(17) 0.0014(14) 0.0013(15) -0.0001(15)
C23 0.026(2) 0.0246(19) 0.0195(19) 0.0021(15) 0.0077(16) -0.0010(16)
C24 0.025(2) 0.031(2) 0.026(2) 0.0079(17) 0.0130(17) -0.0019(17)
C25 0.030(2) 0.024(2) 0.025(2) 0.0046(16) 0.0062(17) -0.0004(17)
C26 0.028(2) 0.0199(19) 0.029(2) 0.0001(16) 0.0076(17) 0.0013(16)
C27 0.0208(19) 0.0205(18) 0.0221(19) 0.0017(15) 0.0033(15) -0.0008(15)
C28 0.033(2) 0.026(2) 0.031(2) 0.0070(17) 0.0154(19) 0.0062(18)
C29 0.038(3) 0.050(3) 0.033(2) 0.002(2) 0.022(2) 0.009(2)
C30 0.042(3) 0.029(2) 0.034(2) 0.0011(18) 0.019(2) 0.0034(19)
C31 0.043(3) 0.024(2) 0.035(2) 0.0035(18) 0.018(2) -0.0052(19)
C32 0.050(3) 0.031(2) 0.065(4) 0.002(2) 0.030(3) -0.006(2)
C33 0.057(3) 0.024(2) 0.031(2) 0.0080(18) 0.011(2) -0.004(2)
C34 0.030(2) 0.0198(19) 0.030(2) 0.0017(16) 0.0142(18) 0.0023(16)
C35 0.041(3) 0.030(2) 0.052(3) -0.008(2) 0.027(2) 0.001(2)
C36 0.026(2) 0.032(2) 0.047(3) -0.002(2) 0.014(2) -0.0012(18)
C37 0.018(3) 0.044(5) 0.018(3) -0.019(3) 0.010(3) -0.022(3)
C38 0.072(8) 0.040(5) 0.051(6) 0.001(4) 0.015(5) -0.004(5)
C39 0.055(5) 0.044(4) 0.056(5) 0.013(4) -0.012(4) -0.002(4)
C40 0.026(4) 0.025(4) 0.050(5) -0.007(3) 0.012(4) -0.009(3)
C41 0.049(5) 0.045(5) 0.030(4) 0.012(4) 0.015(4) 0.009(4)
C42 0.074(7) 0.064(7) 0.050(6) -0.003(5) 0.029(5) -0.012(6)
C43 0.063(6) 0.038(4) 0.072(7) -0.022(4) 0.046(5) -0.010(4)

loop_
_atom_type_symbol
_atom_type_description
_atom_type_scat_dispersion_real
_atom_type_scat_dispersion_imag
_atom_type_scat_source
C C 0.0181 0.0091 'International Tables Vol C Tables 4.2.6.8 and 6.1.1.4'
H H 0.0000 0.0000 'International Tables Vol C Tables 4.2.6.8 and 6.1.1.4'
Sn Sn 0.0259 5.4591 'International Tables Vol C Tables 4.2.6.8 and 6.1.1.4'

loop_
_geom_angle_atom_site_label_1
_geom_angle_atom_site_label_2
_geom_angle_atom_site_label_3
_geom_angle
C37 Sn1 C1 99.70(17)
C1 Sn1B C37B 100.6(4)
C6 C1 C2 119.0(3)
C6 C1 Sn1B 122.2(3)
C2 C1 Sn1B 117.6(3)
C6 C1 Sn1 110.8(3)
C2 C1 Sn1 130.0(3)
C3 C2 C1 119.8(4)
C3 C2 C7 122.4(4)
C1 C2 C7 117.8(3)
C4 C3 C2 120.2(4)
C4 C3 H3 119.9
C2 C3 H3 119.9
C3 C4 C5 120.8(4)
C3 C4 H4 119.6
C5 C4 H4 119.6
C4 C5 C6 119.5(4)
C4 C5 H5 120.2
C6 C5 H5 120.2
C5 C6 C1 120.6(3)
C5 C6 C22 122.6(3)
C1 C6 C22 116.8(3)
C8 C7 C12 119.6(4)
C8 C7 C2 120.8(3)
C12 C7 C2 119.6(4)
C9 C8 C7 118.5(4)
C9 C8 C13 119.2(4)
C7 C8 C13 122.2(4)
C8 C9 C10 122.7(4)
C8 C9 H9 118.6
C10 C9 H9 118.6
C11 C10 C9 117.9(4)
C11 C10 C16 122.8(4)
C9 C10 C16 119.2(4)
C10 C11 C12 122.0(4)
C10 C11 H11 119.0
C12 C11 H11 119.0
C11 C12 C7 119.1(4)
C11 C12 C19 119.1(4)
C7 C12 C19 121.2(4)
C14 C13 C8 111.9(4)
C14 C13 C15 110.0(4)
C8 C13 C15 111.4(3)
C14 C13 H13 107.8
C8 C13 H13 107.8
C15 C13 H13 107.8
C13 C14 H14A 109.5
C13 C14 H14B 109.5
H14A C14 H14B 109.5
C13 C14 H14C 109.5
H14A C14 H14C 109.5
H14B C14 H14C 109.5
C13 C15 H15A 109.5
C13 C15 H15B 109.5
H15A C15 H15B 109.5
C13 C15 H15C 109.5
H15A C15 H15C 109.5
H15B C15 H15C 109.5
C18 C16 C17 109.7(4)
C18 C16 C10 114.3(4)
C17 C16 C10 109.6(4)
C18 C16 H16 107.7
C17 C16 H16 107.7
C10 C16 H16 107.7
C16 C17 H17A 109.5
C16 C17 H17B 109.5
H17A C17 H17B 109.5
C16 C17 H17C 109.5
H17A C17 H17C 109.5
H17B C17 H17C 109.5
C16 C18 H18A 109.5
C16 C18 H18B 109.5
H18A C18 H18B 109.5
C16 C18 H18C 109.5
H18A C18 H18C 109.5
H18B C18 H18C 109.5
C12 C19 C21 108.5(5)
C12 C19 C20 112.5(6)
C21 C19 C20 112.5(6)
C12 C19 H19 107.7
C21 C19 H19 107.7
C20 C19 H19 107.7
C19 C20 H20A 109.5
C19 C20 H20B 109.5
H20A C20 H20B 109.5
C19 C20 H20C 109.5
H20A C20 H20C 109.5
H20B C20 H20C 109.5
C19 C21 H21A 109.5
C19 C21 H21B 109.5
H21A C21 H21B 109.5
C19 C21 H21C 109.5
H21A C21 H21C 109.5
H21B C21 H21C 109.5
C27 C22 C23 119.6(4)
C27 C22 C6 120.0(3)
C23 C22 C6 120.2(3)
C24 C23 C22 118.9(4)
C24 C23 C28 120.5(4)
C22 C23 C28 120.6(4)
C25 C24 C23 122.5(4)
C25 C24 H24 118.8
C23 C24 H24 118.8
C24 C25 C26 117.3(4)
C24 C25 C31 124.4(4)
C26 C25 C31 118.3(4)
C27 C26 C25 122.5(4)
C27 C26 H26 118.7
C25 C26 H26 118.7
C26 C27 C22 119.2(4)
C26 C27 C34 119.9(4)
C22 C27 C34 120.9(3)
C23 C28 C29 113.0(4)
C23 C28 C30 109.8(4)
C29 C28 C30 110.3(4)
C23 C28 H28 107.9
C29 C28 H28 107.9
C30 C28 H28 107.9
C28 C29 H29A 109.5
C28 C29 H29B 109.5
H29A C29 H29B 109.5
C28 C29 H29C 109.5
H29A C29 H29C 109.5
H29B C29 H29C 109.5
C28 C30 H30A 109.5
C28 C30 H30B 109.5
H30A C30 H30B 109.5
C28 C30 H30C 109.5
H30A C30 H30C 109.5
H30B C30 H30C 109.5
C32 C31 C25 114.2(4)
C32 C31 C33 111.4(4)
C25 C31 C33 110.1(4)
C32 C31 H31 106.9
C25 C31 H31 106.9
C33 C31 H31 106.9
C31 C32 H32A 109.5
C31 C32 H32B 109.5
H32A C32 H32B 109.5
C31 C32 H32C 109.5
H32A C32 H32C 109.5
H32B C32 H32C 109.5
C31 C33 H33A 109.5
C31 C33 H33B 109.5
H33A C33 H33B 109.5
C31 C33 H33C 109.5
H33A C33 H33C 109.5
H33B C33 H33C 109.5
C27 C34 C36 108.7(4)
C27 C34 C35 114.5(4)
C36 C34 C35 109.7(4)
C27 C34 H34 107.9
C36 C34 H34 107.9
C35 C34 H34 107.9
C34 C35 H35A 109.5
C34 C35 H35B 109.5
H35A C35 H35B 109.5
C34 C35 H35C 109.5
H35A C35 H35C 109.5
H35B C35 H35C 109.5
C34 C36 H36A 109.5
C34 C36 H36B 109.5
H36A C36 H36B 109.5
C34 C36 H36C 109.5
H36A C36 H36C 109.5
H36B C36 H36C 109.5
C38 C37 C41 100.4
C38 C37 Sn1 102.3(3)
C41 C37 Sn1 120.2(3)
C38 C37 H37 110.9
C41 C37 H37 111.0
Sn1 C37 H37 110.9
C39 C38 C37 105.4
C39 C38 H38A 110.7
C37 C38 H38A 110.7
C39 C38 H38B 110.7
C37 C38 H38B 110.6
H38A C38 H38B 108.7
C40 C39 C38 102.4
C40 C39 C42 99.8
C38 C39 C42 106.5
C40 C39 H39 115.5
C38 C39 H39 115.3
C42 C39 H39 115.4
C41 C40 C39 95.4
C41 C40 H40A 112.6
C39 C40 H40A 112.6
C41 C40 H40B 112.6
C39 C40 H40B 112.7
H40A C40 H40B 110.2
C40 C41 C43 101.7
C40 C41 C37 101.3
C43 C41 C37 109.5
C40 C41 H41 114.3
C43 C41 H41 114.3
C37 C41 H41 114.4
C43 C42 C39 101.9
C43 C42 H42A 111.3
C39 C42 H42A 111.5
C43 C42 H42B 111.5
C39 C42 H42B 111.3
H42A C42 H42B 109.3
C42 C43 C41 104.2
C42 C43 H43A 111.0
C41 C43 H43A 110.9
C42 C43 H43B 110.9
C41 C43 H43B 110.9
H43A C43 H43B 109.0
C38B C37B C41B 100.3
C38B C37B Sn1B 117.3(7)
C41B C37B Sn1B 106.4(8)
C38B C37B H37B 109.1
C41B C37B H37B 109.1
Sn1B C37B H37B 113.5
C39B C38B C37B 105.5
C39B C38B H38C 110.7
C37B C38B H38C 110.7
C39B C38B H38D 110.6
C37B C38B H38D 110.7
H38C C38B H38D 108.7
C40B C39B C38B 102.2
C40B C39B C42B 99.9
C38B C39B C42B 106.5
C40B C39B H39B 115.5
C38B C39B H39B 115.4
C42B C39B H39B 115.4
C41B C40B C39B 95.5
C41B C40B H40C 112.6
C39B C40B H40C 112.7
C41B C40B H40D 112.7
C39B C40B H40D 112.7
H40C C40B H40D 110.2
C40B C41B C43B 101.6
C40B C41B C37B 101.3
C43B C41B C37B 109.5
C40B C41B H41B 114.4
C43B C41B H41B 114.3
C37B C41B H41B 114.3
C43B C42B C39B 101.8
C43B C42B H42C 111.4
C39B C42B H42C 111.4
C43B C42B H42D 111.5
C39B C42B H42D 111.4
H42C C42B H42D 109.2
C42B C43B C41B 104.2
C42B C43B H43C 110.9
C41B C43B H43C 110.9
C42B C43B H43D 111.0
C41B C43B H43D 110.9
H43C C43B H43D 109.0

loop_
_geom_bond_atom_site_label_1
_geom_bond_atom_site_label_2
_geom_bond_distance
Sn1 C37 2.161(5)
Sn1 C1 2.250(4)
Sn1B C1 2.133(4)
Sn1B C37B 2.221(14)
C1 C6 1.397(5)
C1 C2 1.409(5)
C2 C3 1.386(6)
C2 C7 1.495(5)
C3 C4 1.382(6)
C3 H3 0.9500
C4 C5 1.383(6)
C4 H4 0.9500
C5 C6 1.390(6)
C5 H5 0.9500
C6 C22 1.511(5)
C7 C8 1.410(6)
C7 C12 1.413(6)
C8 C9 1.389(6)
C8 C13 1.521(5)
C9 C10 1.390(6)
C9 H9 0.9500
C10 C11 1.380(7)
C10 C16 1.524(6)
C11 C12 1.395(6)
C11 H11 0.9500
C12 C19 1.516(7)
C13 C14 1.511(6)
C13 C15 1.525(6)
C13 H13 1.0000
C14 H14A 0.9800
C14 H14B 0.9800
C14 H14C 0.9800
C15 H15A 0.9800
C15 H15B 0.9800
C15 H15C 0.9800
C16 C18 1.514(7)
C16 C17 1.519(7)
C16 H16 1.0000
C17 H17A 0.9800
C17 H17B 0.9800
C17 H17C 0.9800
C18 H18A 0.9800
C18 H18B 0.9800
C18 H18C 0.9800
C19 C21 1.537(11)
C19 C20 1.551(10)
C19 H19 1.0000
C20 H20A 0.9800
C20 H20B 0.9800
C20 H20C 0.9800
C21 H21A 0.9800
C21 H21B 0.9800
C21 H21C 0.9800
C22 C27 1.406(6)
C22 C23 1.406(6)
C23 C24 1.399(6)
C23 C28 1.529(6)
C24 C25 1.387(6)
C24 H24 0.9500
C25 C26 1.393(6)
C25 C31 1.522(6)
C26 C27 1.388(6)
C26 H26 0.9500
C27 C34 1.521(6)
C28 C29 1.532(7)
C28 C30 1.533(7)
C28 H28 1.0000
C29 H29A 0.9800
C29 H29B 0.9800
C29 H29C 0.9800
C30 H30A 0.9800
C30 H30B 0.9800
C30 H30C 0.9800
C31 C32 1.499(7)
C31 C33 1.532(7)
C31 H31 1.0000
C32 H32A 0.9800
C32 H32B 0.9800
C32 H32C 0.9800
C33 H33A 0.9800
C33 H33B 0.9800
C33 H33C 0.9800
C34 C36 1.535(6)
C34 C35 1.536(6)
C34 H34 1.0000
C35 H35A 0.9800
C35 H35B 0.9800
C35 H35C 0.9800
C36 H36A 0.9800
C36 H36B 0.9800
C36 H36C 0.9800
C37 C38 1.5423
C37 C41 1.5632
C37 H37 0.9585
C38 C39 1.5348
C38 H38A 0.9590
C38 H38B 0.9594
C39 C40 1.5241
C39 C42 1.5765
C39 H39 0.9587
C40 C41 1.5095
C40 H40A 0.9588
C40 H40B 0.9600
C41 C43 1.5481
C41 H41 0.9597
C42 C43 1.5368
C42 H42A 0.9596
C42 H42B 0.9597
C43 H43A 0.9604
C43 H43B 0.9585
C37B C38B 1.5440
C37B C41B 1.5615
C37B H37B 0.9584
C38B C39B 1.5337
C38B H38C 0.9588
C38B H38D 0.9591
C39B C40B 1.5245
C39B C42B 1.5763
C39B H39B 0.9596
C40B C41B 1.5100
C40B H40C 0.9590
C40B H40D 0.9590
C41B C43B 1.5481
C41B H41B 0.9604
C42B C43B 1.5384
C42B H42C 0.9590
C42B H42D 0.9593
C43B H43C 0.9584
C43B H43D 0.9595

loop_
_geom_torsion_atom_site_label_1
_geom_torsion_atom_site_label_2
_geom_torsion_atom_site_label_3
_geom_torsion_atom_site_label_4
_geom_torsion
C6 C1 C2 C3 0.9(6)
Sn1B C1 C2 C3 168.6(3)
Sn1 C1 C2 C3 175.0(3)
C6 C1 C2 C7 -178.3(3)
Sn1B C1 C2 C7 -10.7(5)
Sn1 C1 C2 C7 -4.3(5)
C1 C2 C3 C4 0.3(6)
C7 C2 C3 C4 179.5(4)
C2 C3 C4 C5 -1.2(6)
C3 C4 C5 C6 0.9(6)
C4 C5 C6 C1 0.3(6)
C4 C5 C6 C22 180.0(4)
C2 C1 C6 C5 -1.2(6)
Sn1B C1 C6 C5 -168.2(3)
Sn1 C1 C6 C5 -176.4(3)
C2 C1 C6 C22 179.1(3)
Sn1B C1 C6 C22 12.0(5)
Sn1 C1 C6 C22 3.9(4)
C3 C2 C7 C8 72.6(5)
C1 C2 C7 C8 -108.2(4)
C3 C2 C7 C12 -109.8(5)
C1 C2 C7 C12 69.5(5)
C12 C7 C8 C9 -2.8(6)
C2 C7 C8 C9 174.9(4)
C12 C7 C8 C13 176.8(4)
C2 C7 C8 C13 -5.6(6)
C7 C8 C9 C10 0.0(6)
C13 C8 C9 C10 -179.6(4)
C8 C9 C10 C11 2.1(6)
C8 C9 C10 C16 -177.0(4)
C9 C10 C11 C12 -1.4(7)
C16 C10 C11 C12 177.7(4)
C10 C11 C12 C7 -1.3(7)
C10 C11 C12 C19 170.1(5)
C8 C7 C12 C11 3.4(6)
C2 C7 C12 C11 -174.2(4)
C8 C7 C12 C19 -167.9(4)
C2 C7 C12 C19 14.5(7)
C9 C8 C13 C14 -61.1(5)
C7 C8 C13 C14 119.3(5)
C9 C8 C13 C15 62.4(5)
C7 C8 C13 C15 -117.1(4)
C11 C10 C16 C18 17.7(6)
C9 C10 C16 C18 -163.2(4)
C11 C10 C16 C17 -105.8(5)
C9 C10 C16 C17 73.3(5)
C11 C12 C19 C21 -81.3(7)
C7 C12 C19 C21 90.0(6)
C11 C12 C19 C20 43.9(7)
C7 C12 C19 C20 -144.8(5)
C5 C6 C22 C27 -88.9(5)
C1 C6 C22 C27 90.8(5)
C5 C6 C22 C23 95.0(5)
C1 C6 C22 C23 -85.3(4)
C27 C22 C23 C24 0.1(6)
C6 C22 C23 C24 176.2(4)
C27 C22 C23 C28 178.1(4)
C6 C22 C23 C28 -5.8(6)
C22 C23 C24 C25 -0.3(6)
C28 C23 C24 C25 -178.3(4)
C23 C24 C25 C26 0.0(6)
C23 C24 C25 C31 179.0(4)
C24 C25 C26 C27 0.6(6)
C31 C25 C26 C27 -178.6(4)
C25 C26 C27 C22 -0.8(6)
C25 C26 C27 C34 176.2(4)
C23 C22 C27 C26 0.4(6)
C6 C22 C27 C26 -175.7(4)
C23 C22 C27 C34 -176.6(4)
C6 C22 C27 C34 7.3(6)
C24 C23 C28 C29 -41.0(5)
C22 C23 C28 C29 141.0(4)
C24 C23 C28 C30 82.5(5)
C22 C23 C28 C30 -95.4(4)
C24 C25 C31 C32 21.4(7)
C26 C25 C31 C32 -159.5(4)
C24 C25 C31 C33 -104.7(5)
C26 C25 C31 C33 74.3(5)
C26 C27 C34 C36 -86.2(5)
C22 C27 C34 C36 90.7(4)
C26 C27 C34 C35 36.9(6)
C22 C27 C34 C35 -146.2(4)
C41 C37 C38 C39 8.2
Sn1 C37 C38 C39 -116.1(3)
C37 C38 C39 C40 27.1
C37 C38 C39 C42 -77.2
C38 C39 C40 C41 -51.7
C42 C39 C40 C41 57.8
C39 C40 C41 C43 -55.3
C39 C40 C41 C37 57.6
C38 C37 C41 C40 -41.3
Sn1 C37 C41 C40 69.6(3)
C38 C37 C41 C43 65.6
Sn1 C37 C41 C43 176.5(3)
C40 C39 C42 C43 -38.6
C38 C39 C42 C43 67.5
C39 C42 C43 C41 4.4
C40 C41 C43 C42 31.7
C37 C41 C43 C42 -74.9
C41B C37B C38B C39B -8.2
Sn1B C37B C38B C39B 106.5(9)
C37B C38B C39B C40B -27.1
C37B C38B C39B C42B 77.2
C38B C39B C40B C41B 51.7
C42B C39B C40B C41B -57.7
C39B C40B C41B C43B 55.2
C39B C40B C41B C37B -57.7
C38B C37B C41B C40B 41.2
Sn1B C37B C41B C40B -81.4(8)
C38B C37B C41B C43B -65.5
Sn1B C37B C41B C43B 171.8(8)
C40B C39B C42B C43B 38.5
C38B C39B C42B C43B -67.5
C39B C42B C43B C41B -4.4
C40B C41B C43B C42B -31.6
C37B C41B C43B C42B 74.9
